data_7126641
loop_
_publ_author_name
'Zou, Long'
'Wang, Lei'
'Sun, Li'
'Xie, Xiaofei'
'Li, Pinhua'

_publ_section_title
;
 Photo-driven haloazidation cyclization of 1,5-enynes having cyano groups
 with TMSN<sub>3</sub> and NIS/NCS/NBS under metal-free conditions.
;
_journal_issue 57
_journal_name_full 'Chemical communications (Cambridge, England)'
_journal_page_first 7933
_journal_page_last 7936
_journal_paper_doi 10.1039/d0cc02471f
_journal_volume 56
_journal_year 2020
_chemical_formula_sum 'C18 H10 I N5'
_chemical_formula_weight 423.21
_space_group_IT_number 2
_space_group_name_Hall '-P 1'
_space_group_name_H-M_alt 'P -1'
_symmetry_cell_setting triclinic
_symmetry_space_group_name_H-M 'P -1'
_atom_sites_solution_hydrogens geom
_atom_sites_solution_primary direct
_atom_sites_solution_secondary difmap
_audit_creation_method SHELXL-97
_audit_update_record
;
2019-10-23 deposited with the CCDC.	2020-06-04 downloaded from the CCDC.
;
_cell_angle_alpha 92.009(7)
_cell_angle_beta 106.090(6)
_cell_angle_gamma 100.898(6)
_cell_formula_units_Z 2
_cell_length_a 8.547(3)
_cell_length_b 10.078(4)
_cell_length_c 10.245(4)
_cell_measurement_reflns_used 2725
_cell_measurement_temperature 293(2)
_cell_measurement_theta_max 28.30
_cell_measurement_theta_min 2.92
_cell_volume 829.0(5)
_computing_cell_refinement 'Bruker SAINT'
_computing_data_collection 'Bruker APEX2'
_computing_data_reduction 'Bruker SAINT'
_computing_molecular_graphics 'Bruker SHELXTL'
_computing_publication_material 'Bruker SHELXTL'
_computing_structure_refinement 'SHELXL-97 (Sheldrick, 2008)'
_computing_structure_solution 'SHELXS-97 (Sheldrick, 2008)'
_diffrn_ambient_temperature 293(2)
_diffrn_measured_fraction_theta_full 0.982
_diffrn_measured_fraction_theta_max 0.982
_diffrn_measurement_device_type 'Bruker APEX-II CCD'
_diffrn_measurement_method '\f and \w scans'
_diffrn_radiation_monochromator graphite
_diffrn_radiation_source 'fine-focus sealed tube'
_diffrn_radiation_type MoK\a
_diffrn_radiation_wavelength 0.71073
_diffrn_reflns_av_R_equivalents 0.0204
_diffrn_reflns_av_sigmaI/netI 0.0394
_diffrn_reflns_limit_h_max 10
_diffrn_reflns_limit_h_min -10
_diffrn_reflns_limit_k_max 11
_diffrn_reflns_limit_k_min -11
_diffrn_reflns_limit_l_max 12
_diffrn_reflns_limit_l_min -12
_diffrn_reflns_number 4118
_diffrn_reflns_theta_full 24.99
_diffrn_reflns_theta_max 24.99
_diffrn_reflns_theta_min 2.07
_exptl_absorpt_coefficient_mu 1.940
_exptl_absorpt_correction_T_max 0.6749
_exptl_absorpt_correction_T_min 0.6031
_exptl_absorpt_correction_type multi-scan
_exptl_absorpt_process_details SADABS
_exptl_crystal_colour yellow
_exptl_crystal_density_diffrn 1.695
_exptl_crystal_density_method 'not measured'
_exptl_crystal_description block
_exptl_crystal_F_000 412
_exptl_crystal_size_max 0.29
_exptl_crystal_size_mid 0.25
_exptl_crystal_size_min 0.22
_refine_diff_density_max 0.711
_refine_diff_density_min -0.610
_refine_diff_density_rms 0.081
_refine_ls_extinction_method none
_refine_ls_goodness_of_fit_ref 1.080
_refine_ls_hydrogen_treatment constr
_refine_ls_matrix_type full
_refine_ls_number_parameters 217
_refine_ls_number_reflns 2867
_refine_ls_number_restraints 0
_refine_ls_restrained_S_all 1.080
_refine_ls_R_factor_all 0.0343
_refine_ls_R_factor_gt 0.0303
_refine_ls_shift/su_max 0.000
_refine_ls_shift/su_mean 0.000
_refine_ls_structure_factor_coef Fsqd
_refine_ls_weighting_details 'calc w=1/[\s^2^(Fo^2^)+(0.0100P)^2^+1.3000P] where P=(Fo^2^+2Fc^2^)/3'
_refine_ls_weighting_scheme calc
_refine_ls_wR_factor_gt 0.0705
_refine_ls_wR_factor_ref 0.0719
_reflns_number_gt 2588
_reflns_number_total 2867
_reflns_threshold_expression >2sigma(I)
_cod_data_source_file d0cc02471f2.cif
_cod_data_source_block a
_cod_depositor_comments
;
The following automatic conversions were performed:

data item '_exptl_absorpt_correction_type' value 'Multi-scan' was
changed to 'multi-scan' in accordance with the
/home/data/users/saulius/crontab/automatic-downloads/rss-feeds/RSC/lib/dictionaries/cif_core.dic
dictionary named 'cif_core.dic' version 2.4.2 last updated on
2011-04-26.

data item '_symmetry_cell_setting' value 'Triclinic' was changed to
'triclinic' in accordance with the
/home/data/users/saulius/crontab/automatic-downloads/rss-feeds/RSC/lib/dictionaries/cif_core.dic
dictionary named 'cif_core.dic' version 2.4.2 last updated on
2011-04-26.

Automatic conversion script
Id: cif_fix_values 7556 2019-12-06 15:28:31Z antanas 

 Adding full bibliography for 7126641.cif.
;
_cod_original_sg_symbol_H-M 'P-1   '
_cod_database_code 7126641

loop_
_symmetry_equiv_pos_as_xyz
'x, y, z'
'-x, -y, -z'

loop_
_atom_site_label
_atom_site_type_symbol
_atom_site_fract_x
_atom_site_fract_y
_atom_site_fract_z
_atom_site_U_iso_or_equiv
_atom_site_adp_type
_atom_site_occupancy
_atom_site_symmetry_multiplicity
_atom_site_calc_flag
_atom_site_refinement_flags
_atom_site_disorder_assembly
_atom_site_disorder_group
I1 I 0.05855(3) 0.19100(3) 0.43248(3) 0.04578(11) Uani 1 1 d . . .
N3 N 0.8726(4) 0.4284(4) 0.6988(3) 0.0441(8) Uani 1 1 d . . .
C7 C 0.2828(4) 0.1945(4) 0.5840(4) 0.0329(8) Uani 1 1 d . . .
C10 C 0.6927(4) 0.4073(4) 0.6398(4) 0.0322(8) Uani 1 1 d . . .
H10A H 0.6544 0.4868 0.6670 0.039 Uiso 1 1 calc R . .
C13 C 0.6822(5) 0.1637(4) 0.6825(4) 0.0441(10) Uani 1 1 d . . .
C8 C 0.4287(4) 0.2454(3) 0.5649(3) 0.0296(8) Uani 1 1 d . . .
C9 C 0.5940(4) 0.2767(4) 0.6830(3) 0.0316(8) Uani 1 1 d . . .
C12 C 0.4800(5) 0.2929(4) 0.4464(4) 0.0331(8) Uani 1 1 d . . .
C11 C 0.6345(5) 0.3812(4) 0.4872(4) 0.0329(8) Uani 1 1 d . . .
C2 C 0.1643(5) 0.1855(5) 0.7818(4) 0.0485(10) Uani 1 1 d . . .
H2A H 0.1131 0.2570 0.7521 0.058 Uiso 1 1 calc R . .
C1 C 0.2585(4) 0.1350(4) 0.7088(4) 0.0356(8) Uani 1 1 d . . .
C14 C 0.5840(5) 0.3067(4) 0.8215(4) 0.0419(9) Uani 1 1 d . . .
N4 N 0.9304(5) 0.5193(4) 0.7933(4) 0.0540(10) Uani 1 1 d . . .
C15 C 0.4031(5) 0.2572(4) 0.3083(4) 0.0405(9) Uani 1 1 d . . .
H15A H 0.3015 0.1960 0.2786 0.049 Uiso 1 1 calc R . .
C18 C 0.7121(5) 0.4373(4) 0.3944(4) 0.0428(9) Uani 1 1 d . . .
H18A H 0.8154 0.4962 0.4237 0.051 Uiso 1 1 calc R . .
C6 C 0.3275(5) 0.0252(4) 0.7520(4) 0.0454(10) Uani 1 1 d . . .
H6A H 0.3880 -0.0110 0.7023 0.054 Uiso 1 1 calc R . .
C16 C 0.4810(6) 0.3147(4) 0.2152(4) 0.0488(11) Uani 1 1 d . . .
H16A H 0.4297 0.2926 0.1223 0.059 Uiso 1 1 calc R . .
N2 N 0.5904(5) 0.3402(5) 0.9294(4) 0.0698(12) Uani 1 1 d . . .
C17 C 0.6329(6) 0.4038(4) 0.2582(4) 0.0502(11) Uani 1 1 d . . .
H17A H 0.6822 0.4416 0.1940 0.060 Uiso 1 1 calc R . .
C5 C 0.3069(6) -0.0312(5) 0.8686(5) 0.0611(14) Uani 1 1 d . . .
H5A H 0.3537 -0.1051 0.8976 0.073 Uiso 1 1 calc R . .
N5 N 0.9980(7) 0.6010(6) 0.8789(5) 0.0949(17) Uani 1 1 d . . .
C4 C 0.2176(6) 0.0220(6) 0.9410(5) 0.0664(15) Uani 1 1 d . . .
H4A H 0.2047 -0.0151 1.0202 0.080 Uiso 1 1 calc R . .
N1 N 0.7426(5) 0.0752(4) 0.6778(5) 0.0750(13) Uani 1 1 d . . .
C3 C 0.1473(6) 0.1288(6) 0.8981(5) 0.0642(14) Uani 1 1 d . . .
H3A H 0.0867 0.1641 0.9485 0.077 Uiso 1 1 calc R . .

loop_
_atom_site_aniso_label
_atom_site_aniso_U_11
_atom_site_aniso_U_22
_atom_site_aniso_U_33
_atom_site_aniso_U_23
_atom_site_aniso_U_13
_atom_site_aniso_U_12
I1 0.03441(16) 0.04605(18) 0.04648(17) 0.00759(12) -0.00106(11) 0.00156(11)
N3 0.0344(18) 0.049(2) 0.045(2) 0.0015(17) 0.0097(15) 0.0014(16)
C7 0.0312(19) 0.0288(19) 0.0345(19) 0.0015(15) 0.0036(15) 0.0049(15)
C10 0.034(2) 0.0280(19) 0.0339(19) 0.0043(15) 0.0112(16) 0.0029(15)
C13 0.033(2) 0.041(2) 0.056(3) 0.0118(19) 0.0101(19) 0.0057(19)
C8 0.0323(19) 0.0258(18) 0.0282(18) 0.0014(14) 0.0058(15) 0.0044(15)
C9 0.0313(19) 0.034(2) 0.0308(18) 0.0070(15) 0.0098(15) 0.0068(16)
C12 0.039(2) 0.0290(19) 0.0303(19) 0.0000(15) 0.0086(16) 0.0068(16)
C11 0.038(2) 0.0298(19) 0.0308(19) 0.0013(15) 0.0110(16) 0.0066(16)
C2 0.037(2) 0.058(3) 0.051(3) 0.006(2) 0.0155(19) 0.005(2)
C1 0.0288(19) 0.039(2) 0.0343(19) 0.0048(16) 0.0080(16) -0.0027(16)
C14 0.035(2) 0.053(3) 0.035(2) 0.0081(18) 0.0092(17) 0.0015(18)
N4 0.046(2) 0.058(2) 0.046(2) 0.006(2) 0.0017(18) -0.0028(19)
C15 0.044(2) 0.037(2) 0.035(2) -0.0026(16) 0.0089(17) 0.0013(18)
C18 0.049(2) 0.039(2) 0.042(2) 0.0021(17) 0.0214(19) 0.0008(18)
C6 0.037(2) 0.042(2) 0.051(2) 0.0092(19) 0.0069(19) -0.0009(18)
C16 0.062(3) 0.051(3) 0.029(2) -0.0074(18) 0.0116(19) 0.005(2)
N2 0.067(3) 0.098(3) 0.034(2) -0.001(2) 0.0133(19) -0.007(2)
C17 0.067(3) 0.050(3) 0.036(2) 0.0036(19) 0.025(2) 0.003(2)
C5 0.047(3) 0.063(3) 0.061(3) 0.030(2) 0.002(2) -0.002(2)
N5 0.084(4) 0.099(4) 0.066(3) -0.020(3) -0.013(3) -0.011(3)
C4 0.053(3) 0.088(4) 0.048(3) 0.029(3) 0.011(2) -0.008(3)
N1 0.056(3) 0.049(3) 0.127(4) 0.026(3) 0.028(3) 0.021(2)
C3 0.049(3) 0.097(4) 0.044(3) 0.000(3) 0.024(2) -0.004(3)

loop_
_atom_type_symbol
_atom_type_description
_atom_type_scat_dispersion_real
_atom_type_scat_dispersion_imag
_atom_type_scat_source
C C 0.0033 0.0016 'International Tables Vol C Tables 4.2.6.8 and 6.1.1.4'
H H 0.0000 0.0000 'International Tables Vol C Tables 4.2.6.8 and 6.1.1.4'
I I -0.4742 1.8119 'International Tables Vol C Tables 4.2.6.8 and 6.1.1.4'
N N 0.0061 0.0033 'International Tables Vol C Tables 4.2.6.8 and 6.1.1.4'

loop_
_geom_angle_atom_site_label_1
_geom_angle_atom_site_label_2
_geom_angle_atom_site_label_3
_geom_angle
_geom_angle_site_symmetry_1
_geom_angle_site_symmetry_3
_geom_angle_publ_flag
N4 N3 C10 114.0(3) . . ?
C8 C7 C1 125.3(3) . . ?
C8 C7 I1 121.4(3) . . ?
C1 C7 I1 113.3(2) . . ?
N3 C10 C11 114.3(3) . . ?
N3 C10 C9 113.6(3) . . ?
C11 C10 C9 101.3(3) . . ?
N3 C10 H10A 109.1 . . ?
C11 C10 H10A 109.1 . . ?
C9 C10 H10A 109.1 . . ?
N1 C13 C9 176.9(5) . . ?
C7 C8 C12 133.7(3) . . ?
C7 C8 C9 122.8(3) . . ?
C12 C8 C9 103.4(3) . . ?
C14 C9 C13 109.2(3) . . ?
C14 C9 C8 117.7(3) . . ?
C13 C9 C8 109.2(3) . . ?
C14 C9 C10 108.5(3) . . ?
C13 C9 C10 109.9(3) . . ?
C8 C9 C10 102.1(3) . . ?
C15 C12 C11 119.1(3) . . ?
C15 C12 C8 129.9(3) . . ?
C11 C12 C8 110.9(3) . . ?
C18 C11 C12 122.1(4) . . ?
C18 C11 C10 127.8(3) . . ?
C12 C11 C10 110.0(3) . . ?
C3 C2 C1 119.4(5) . . ?
C3 C2 H2A 120.3 . . ?
C1 C2 H2A 120.3 . . ?
C6 C1 C2 119.2(4) . . ?
C6 C1 C7 119.5(4) . . ?
C2 C1 C7 121.3(4) . . ?
N2 C14 C9 172.8(4) . . ?
N5 N4 N3 173.3(5) . . ?
C12 C15 C16 118.6(4) . . ?
C12 C15 H15A 120.7 . . ?
C16 C15 H15A 120.7 . . ?
C17 C18 C11 118.3(4) . . ?
C17 C18 H18A 120.9 . . ?
C11 C18 H18A 120.9 . . ?
C1 C6 C5 120.3(5) . . ?
C1 C6 H6A 119.8 . . ?
C5 C6 H6A 119.8 . . ?
C17 C16 C15 121.2(4) . . ?
C17 C16 H16A 119.4 . . ?
C15 C16 H16A 119.4 . . ?
C18 C17 C16 120.7(4) . . ?
C18 C17 H17A 119.6 . . ?
C16 C17 H17A 119.6 . . ?
C4 C5 C6 119.7(5) . . ?
C4 C5 H5A 120.2 . . ?
C6 C5 H5A 120.2 . . ?
C3 C4 C5 120.4(4) . . ?
C3 C4 H4A 119.8 . . ?
C5 C4 H4A 119.8 . . ?
C4 C3 C2 121.0(5) . . ?
C4 C3 H3A 119.5 . . ?
C2 C3 H3A 119.5 . . ?

loop_
_geom_bond_atom_site_label_1
_geom_bond_atom_site_label_2
_geom_bond_distance
_geom_bond_site_symmetry_2
_geom_bond_publ_flag
I1 C7 2.099(4) . ?
N3 N4 1.234(5) . ?
N3 C10 1.458(5) . ?
C7 C8 1.325(5) . ?
C7 C1 1.480(5) . ?
C10 C11 1.501(5) . ?
C10 C9 1.570(5) . ?
C10 H10A 0.9800 . ?
C13 N1 1.118(6) . ?
C13 C9 1.481(6) . ?
C8 C12 1.468(5) . ?
C8 C9 1.554(5) . ?
C9 C14 1.469(5) . ?
C12 C15 1.386(5) . ?
C12 C11 1.390(5) . ?
C11 C18 1.381(5) . ?
C2 C3 1.371(6) . ?
C2 C1 1.389(6) . ?
C2 H2A 0.9300 . ?
C1 C6 1.380(6) . ?
C14 N2 1.128(5) . ?
N4 N5 1.127(6) . ?
C15 C16 1.391(6) . ?
C15 H15A 0.9300 . ?
C18 C17 1.370(6) . ?
C18 H18A 0.9300 . ?
C6 C5 1.381(6) . ?
C6 H6A 0.9300 . ?
C16 C17 1.379(6) . ?
C16 H16A 0.9300 . ?
C17 H17A 0.9300 . ?
C5 C4 1.365(8) . ?
C5 H5A 0.9300 . ?
C4 C3 1.358(8) . ?
C4 H4A 0.9300 . ?
C3 H3A 0.9300 . ?
